data_4342601
loop_
_publ_author_name
'Liu, Chengyin'
'Xia, Zhiguo'
'Chen, Mingyue'
'Molokeev, Maxim S.'
'Liu, Quanlin'

_publ_section_title
;
 Near-Infrared Luminescence and Color Tunable Chromophores Based on
 Cr(3+)-Doped Mullite-Type Bi2(Ga,Al)4O9 Solid Solutions.
;
_journal_issue 4
_journal_name_full 'Inorganic chemistry'
_journal_page_first 1876
_journal_page_last 1882
_journal_paper_doi 10.1021/ic502779d
_journal_volume 54
_journal_year 2015
_chemical_formula_moiety 'Al3 Bi2 Ga O9'
_chemical_formula_sum 'Al3 Bi2 Ga O9'
_chemical_formula_weight 712.62
_space_group_IT_number 55
_symmetry_cell_setting orthorhombic
_symmetry_space_group_name_Hall '-P 2 2ab'
_symmetry_space_group_name_H-M 'P b a m'
_cell_angle_alpha 90
_cell_angle_beta 90
_cell_angle_gamma 90
_cell_formula_units_Z 2
_cell_length_a 7.77916(24)
_cell_length_b 8.16200(23)
_cell_length_c 5.74297(17)
_cell_measurement_temperature 300
_cell_volume 364.641(19)
_diffrn_ambient_temperature 300
_diffrn_measurement_device_type
;
D8 ADVANCE Bruker
;
_diffrn_radiation_monochromator none
_diffrn_radiation_probe x-ray
_diffrn_radiation_type
;
 Cu K\a~1~~2~
;
_exptl_absorpt_coefficient_mu 101.572
_exptl_crystal_density_diffrn 6.49039(33)
_pd_char_colour
;
colourless
;
_pd_meas_2theta_range_inc 0.01
_pd_meas_2theta_range_max 120
_pd_meas_2theta_range_min 5
_pd_meas_scan_method step
_pd_proc_ls_pref_orient_corr
;
Anisotropic model of PO. Spherical harmonics 4 ordrer.
 Jarvinen (1993). Application of symmetrized harmonics expansion to correction
of the preferred orientation effect. - J. Appl. Cryst. 26 p525-531.
;
_pd_proc_ls_profile_function PearsonVII
_pd_proc_ls_prof_R_factor 6.808
_pd_proc_ls_prof_wR_expected 2.992
_pd_proc_ls_prof_wR_factor 9.409
_pd_proc_number_of_points 11500
_pd_spec_mount_mode reflection
_refine_ls_goodness_of_fit_all 3.145
_refine_ls_R_I_factor 3.13
_refine_ls_shift/su_max 0.01000
_cod_data_source_file ic502779d_si_003.cif
_cod_data_source_block a
_cod_original_sg_symbol_Hall
;
-P 2 2ab
;
_cod_original_sg_symbol_H-M Pbam
_cod_original_formula_sum
;
Al3 Bi2 Ga O9
;
_cod_database_code 4342601

loop_
_symmetry_equiv_pos_as_xyz
'x, y, z'
'-x, -y, -z'
'-x, -y, z'
'-x+1/2, y+1/2, -z'
'-x+1/2, y+1/2, z'
'x, y, -z'
'x+1/2, -y+1/2, -z'
'x+1/2, -y+1/2, z'

loop_
_atom_site_label
_atom_site_type_symbol
_atom_site_fract_x
_atom_site_fract_y
_atom_site_fract_z
_atom_site_occupancy
_atom_site_B_iso_or_equiv
Bi Bi 0.17183(13) 0.16789(13) 0 1 0.825(86)
Al1 Al 0.5 0 0.2613(11) 0.8723(72) 0.50(19)
Ga1 Ga 0.5 0 0.2613(11) 0.1277(72) 0.50(19)
Al2 Al 0.35611(51) 0.34176(65) 0.5 0.6277(72) 0.50(14)
Ga2 Ga 0.35611(51) 0.34176(65) 0.5 0.3723(72) 0.50(14)
O1 O 0 0 0.5 1 1.00(19)
O2 O 0.3627(11) 0.2104(12) 0.2450(18) 1 1.00(19)
O3 O 0.1176(17) 0.4126(15) 0.5 1 1.00(19)
O4 O 0.1612(20) 0.4315(17) 0 1 1.00(19)

loop_
_diffrn_radiation_wavelength
_diffrn_radiation_wavelength_wt
1.5406 1.0000
1.5443 0.5000

loop_
_geom_angle_atom_site_label_1
_geom_angle_atom_site_label_2
_geom_angle_atom_site_label_3
_geom_angle
_geom_angle_site_symmetry_1
_geom_angle_site_symmetry_3
O2 Bi O2 85.5(38) 1_555 6_555
O2 Bi O2 148.1(13) 1_555 7_455
O2 Bi O2 101.72(36) 1_555 8_455
O2 Bi O4 81.97(43) 1_555 1_555
O2 Bi O4 74.88(48) 1_555 4_545
O2 Bi O2 56.81(57) 7_455 8_455
O2 Bi O4 68.48(58) 7_455 1_555
O2 Bi O4 137.1(12) 7_455 4_545
O4 Bi O4 148.3(21) 1_555 4_545
O2 Al1 O3 95.94(51) 1_555 4_546
O2 Al1 O3 88.11(50) 1_555 7_556
O2 Al1 O4 82.75(52) 1_555 4_545
O2 Al1 O4 93.32(51) 1_555 7_555
O3 Al1 O3 80.48(51) 4_546 7_556
O3 Al1 O4 98.04(41) 4_546 4_545
O4 Al1 O4 84.91(50) 4_545 7_555
O2 Ga1 O3 95.94(51) 1_555 4_546
O2 Ga1 O3 88.11(50) 1_555 7_556
O2 Ga1 O4 82.75(52) 1_555 4_545
O2 Ga1 O4 93.32(51) 1_555 7_555
O3 Ga1 O3 80.48(51) 4_546 7_556
O3 Ga1 O4 98.04(41) 4_546 4_545
O4 Ga1 O4 84.91(50) 4_545 7_555
O1 Al2 O2 115.32(46) 4_556 1_555
O1 Al2 O3 113.61(58) 4_556 1_555
O1 Al2 O3 94.67(30) 4_556 7_556
O2 Al2 O2 107.52(59) 1_555 6_556
O2 Al2 O3 101.69(43) 1_555 1_555
O2 Al2 O3 63.9(65) 1_555 7_556
O3 Al2 O3 151.7(23) 1_555 7_556
O1 Ga2 O2 115.32(46) 4_556 1_555
O1 Ga2 O3 113.61(58) 4_556 1_555
O1 Ga2 O3 94.67(30) 4_556 7_556
O2 Ga2 O2 107.52(59) 1_555 6_556
O2 Ga2 O3 101.69(43) 1_555 1_555
O2 Ga2 O3 63.9(65) 1_555 7_556
O3 Ga2 O3 151.7(23) 1_555 7_556

loop_
_geom_bond_atom_site_label_1
_geom_bond_atom_site_label_2
_geom_bond_distance
_geom_bond_site_symmetry_2
Bi O2 2.0748(95) .
Bi O2 2.9580(92) 7_455
Bi O4 2.153(14) .
Bi O4 2.326(14) 4_545
Al1 O2 2.0245(95) .
Al1 O3 1.7958(96) 4_546
Al1 O4 2.034(11) 4_545
Ga1 O2 2.0245(95) .
Ga1 O3 1.7958(96) 4_546
Ga1 O4 2.034(11) 4_545
Al2 O1 1.7091(48) 4_556
Al2 O2 1.816(11) .
Al2 O3 1.943(14) .
Al2 O3 2.907(14) 7_556
Ga2 O1 1.7091(48) 4_556
Ga2 O2 1.816(11) .
Ga2 O3 1.943(14) .
Ga2 O3 2.907(14) 7_556
